data_7700929
loop_
_publ_author_name
'Sole, Roberto'
'Bortoluzzi, Marco'
'Spannenberg, Anke'
'Tin, Sergey'
'Beghetto, Valentina'
'de Vries, Johannes G.'

_publ_section_title
;
 Synthesis, characterization and catalytic activity of novel ruthenium
 complexes bearing NNN click based ligands.
;
_journal_issue 36
_journal_name_full 'Dalton transactions (Cambridge, England : 2003)'
_journal_page_first 13580
_journal_page_last 13588
_journal_paper_doi 10.1039/c9dt01822k
_journal_volume 48
_journal_year 2019
_chemical_formula_sum 'C34 H32 Cl2 N5 P Ru'
_chemical_formula_weight 713.58
_space_group_crystal_system triclinic
_space_group_IT_number 2
_space_group_name_Hall '-P 1'
_space_group_name_H-M_alt 'P -1'
_symmetry_space_group_name_Hall '-P 1'
_symmetry_space_group_name_H-M 'P -1'
_atom_sites_solution_hydrogens mixed
_audit_creation_method SHELXL-2014/7
_audit_update_record
;
2019-04-25 deposited with the CCDC.    2019-08-12 downloaded from the CCDC.
;
_cell_angle_alpha 78.8256(14)
_cell_angle_beta 80.6086(13)
_cell_angle_gamma 81.4425(14)
_cell_formula_units_Z 2
_cell_length_a 9.8760(3)
_cell_length_b 10.6624(4)
_cell_length_c 15.3841(5)
_cell_measurement_reflns_used 9959
_cell_measurement_temperature 150(2)
_cell_measurement_theta_max 66.63
_cell_measurement_theta_min 2.96
_cell_volume 1556.43(9)
_computing_cell_refinement 'SAINT (Bruker, 2013)'
_computing_data_collection 'APEX2 (Bruker, 2014)'
_computing_data_reduction SAINT
_computing_structure_refinement 'SHELXL-2014/7 (Sheldrick, 2015)'
_computing_structure_solution 'SHELXS-97 (Sheldrick, 2008)'
_diffrn_ambient_temperature 150(2)
_diffrn_detector_area_resol_mean 8.3333
_diffrn_measured_fraction_theta_full 0.998
_diffrn_measured_fraction_theta_max 0.998
_diffrn_measurement_device_type 'Bruker APEX-II CCD'
_diffrn_measurement_method '\f and \w scans'
_diffrn_radiation_monochromator multilayer
_diffrn_radiation_source microfocus
_diffrn_radiation_type CuK\a
_diffrn_radiation_wavelength 1.54178
_diffrn_reflns_av_R_equivalents 0.0300
_diffrn_reflns_av_unetI/netI 0.0248
_diffrn_reflns_Laue_measured_fraction_full 0.998
_diffrn_reflns_Laue_measured_fraction_max 0.998
_diffrn_reflns_limit_h_max 11
_diffrn_reflns_limit_h_min -11
_diffrn_reflns_limit_k_max 12
_diffrn_reflns_limit_k_min -12
_diffrn_reflns_limit_l_max 18
_diffrn_reflns_limit_l_min -18
_diffrn_reflns_number 21508
_diffrn_reflns_point_group_measured_fraction_full 0.998
_diffrn_reflns_point_group_measured_fraction_max 0.998
_diffrn_reflns_theta_full 66.669
_diffrn_reflns_theta_max 66.669
_diffrn_reflns_theta_min 2.956
_exptl_absorpt_coefficient_mu 6.400
_exptl_absorpt_correction_T_max 0.82
_exptl_absorpt_correction_T_min 0.68
_exptl_absorpt_correction_type multi-scan
_exptl_absorpt_process_details 'SADABS (Bruker, 2014)'
_exptl_crystal_colour 'dark red'
_exptl_crystal_density_diffrn 1.523
_exptl_crystal_description needle
_exptl_crystal_F_000 728
_exptl_crystal_size_max 0.158
_exptl_crystal_size_mid 0.050
_exptl_crystal_size_min 0.033
_refine_diff_density_max 0.503
_refine_diff_density_min -0.336
_refine_diff_density_rms 0.060
_refine_ls_extinction_method none
_refine_ls_goodness_of_fit_ref 1.042
_refine_ls_hydrogen_treatment mixed
_refine_ls_matrix_type full
_refine_ls_number_parameters 392
_refine_ls_number_reflns 5494
_refine_ls_number_restraints 0
_refine_ls_restrained_S_all 1.042
_refine_ls_R_factor_all 0.0262
_refine_ls_R_factor_gt 0.0237
_refine_ls_shift/su_max 0.000
_refine_ls_shift/su_mean 0.000
_refine_ls_structure_factor_coef Fsqd
_refine_ls_weighting_details 'w=1/[\s^2^(Fo^2^)+(0.0334P)^2^+0.6268P] where P=(Fo^2^+2Fc^2^)/3'
_refine_ls_weighting_scheme calc
_refine_ls_wR_factor_gt 0.0588
_refine_ls_wR_factor_ref 0.0604
_reflns_Friedel_coverage 0.000
_reflns_number_gt 5124
_reflns_number_total 5494
_reflns_threshold_expression 'I > 2\s(I)'
_cod_data_source_file c9dt01822k2.cif
_cod_data_source_block AX1714
_cod_depositor_comments 'Adding full bibliography for 7700929.cif.'
_cod_database_code 7700929
_shelx_shelxl_version_number 2014/7
_shelx_space_group_comment
;
The symmetry employed for this shelxl refinement is uniquely defined
by the following loop, which should always be used as a source of
symmetry information in preference to the above space-group names.
They are only intended as comments.
;

loop_
_space_group_symop_operation_xyz
'x, y, z'
'-x, -y, -z'

loop_
_atom_site_label
_atom_site_type_symbol
_atom_site_fract_x
_atom_site_fract_y
_atom_site_fract_z
_atom_site_U_iso_or_equiv
_atom_site_adp_type
_atom_site_occupancy
_atom_site_site_symmetry_order
_atom_site_calc_flag
_atom_site_refinement_flags_posn
_atom_site_refinement_flags_adp
C1 C -0.0312(2) 0.3668(2) 0.34909(15) 0.0269(4) Uani 1 1 d . .
H1 H -0.0084 0.3616 0.2873 0.032 Uiso 1 1 calc R U
C2 C -0.1546(2) 0.4374(2) 0.37677(16) 0.0320(5) Uani 1 1 d . .
H2B H -0.2141 0.4802 0.3347 0.038 Uiso 1 1 calc R U
C3 C -0.1898(2) 0.4447(2) 0.46640(17) 0.0325(5) Uani 1 1 d . .
H3 H -0.2732 0.4937 0.4871 0.039 Uiso 1 1 calc R U
C4 C -0.1010(2) 0.3790(2) 0.52559(16) 0.0308(5) Uani 1 1 d . .
H4 H -0.1238 0.3811 0.5878 0.037 Uiso 1 1 calc R U
C5 C 0.0209(2) 0.3105(2) 0.49359(14) 0.0250(4) Uani 1 1 d . .
C6 C 0.1178(2) 0.2316(2) 0.55445(14) 0.0261(4) Uani 1 1 d . .
H6A H 0.1951 0.2798 0.5567 0.031 Uiso 1 1 calc R U
H6B H 0.0686 0.2099 0.6158 0.031 Uiso 1 1 calc R U
C7 C 0.2766(2) 0.0283(2) 0.56435(13) 0.0236(4) Uani 1 1 d . .
H7A H 0.2469 0.0170 0.6298 0.028 Uiso 1 1 calc R U
H7B H 0.3646 0.0667 0.5509 0.028 Uiso 1 1 calc R U
C8 C 0.2969(2) -0.1004(2) 0.53384(13) 0.0253(4) Uani 1 1 d . .
H8A H 0.3508 -0.1636 0.5752 0.030 Uiso 1 1 calc R U
H8B H 0.2053 -0.1300 0.5382 0.030 Uiso 1 1 calc R U
C9 C 0.4354(2) -0.20404(19) 0.41077(14) 0.0230(4) Uani 1 1 d . .
H9 H 0.4496 -0.2891 0.4434 0.028 Uiso 1 1 calc R U
C10 C 0.4795(2) -0.16266(19) 0.32210(14) 0.0214(4) Uani 1 1 d . .
C11 C 0.5552(2) -0.2360(2) 0.25352(14) 0.0230(4) Uani 1 1 d . .
C12 C 0.5400(2) -0.3659(2) 0.26152(15) 0.0276(4) Uani 1 1 d . .
H12 H 0.4852 -0.4073 0.3125 0.033 Uiso 1 1 calc R U
C13 C 0.6045(2) -0.4346(2) 0.19551(16) 0.0323(5) Uani 1 1 d . .
H13 H 0.5935 -0.5230 0.2011 0.039 Uiso 1 1 calc R U
C14 C 0.6849(2) -0.3748(2) 0.12126(16) 0.0319(5) Uani 1 1 d . .
H14 H 0.7283 -0.4221 0.0757 0.038 Uiso 1 1 calc R U
C15 C 0.7024(2) -0.2467(2) 0.11315(15) 0.0318(5) Uani 1 1 d . .
H15 H 0.7586 -0.2063 0.0624 0.038 Uiso 1 1 calc R U
C16 C 0.6380(2) -0.1770(2) 0.17913(15) 0.0281(5) Uani 1 1 d . .
H16 H 0.6504 -0.0890 0.1735 0.034 Uiso 1 1 calc R U
C17 C 0.4728(2) 0.25375(18) 0.17892(13) 0.0190(4) Uani 1 1 d . .
C18 C 0.5806(2) 0.20696(19) 0.22901(13) 0.0217(4) Uani 1 1 d . .
H18 H 0.5606 0.1663 0.2895 0.026 Uiso 1 1 calc R U
C19 C 0.7171(2) 0.2189(2) 0.19170(15) 0.0261(4) Uani 1 1 d . .
H19 H 0.7898 0.1868 0.2266 0.031 Uiso 1 1 calc R U
C20 C 0.7469(2) 0.2779(2) 0.10329(15) 0.0267(4) Uani 1 1 d . .
H20 H 0.8401 0.2858 0.0775 0.032 Uiso 1 1 calc R U
C21 C 0.6406(2) 0.3254(2) 0.05262(14) 0.0250(4) Uani 1 1 d . .
H21 H 0.6611 0.3660 -0.0079 0.030 Uiso 1 1 calc R U
C22 C 0.5048(2) 0.31400(19) 0.08997(13) 0.0224(4) Uani 1 1 d . .
H22 H 0.4325 0.3473 0.0550 0.027 Uiso 1 1 calc R U
C23 C 0.2488(2) 0.13320(19) 0.15256(12) 0.0199(4) Uani 1 1 d . .
C24 C 0.3519(2) 0.0526(2) 0.10965(13) 0.0237(4) Uani 1 1 d . .
H24 H 0.4463 0.0579 0.1124 0.028 Uiso 1 1 calc R U
C25 C 0.3182(2) -0.0354(2) 0.06294(15) 0.0294(5) Uani 1 1 d . .
H25 H 0.3892 -0.0906 0.0348 0.035 Uiso 1 1 calc R U
C26 C 0.1815(3) -0.0423(2) 0.05771(15) 0.0319(5) Uani 1 1 d . .
H26 H 0.1586 -0.1008 0.0246 0.038 Uiso 1 1 calc R U
C27 C 0.0773(2) 0.0360(2) 0.10059(15) 0.0292(5) Uani 1 1 d . .
H27 H -0.0169 0.0307 0.0972 0.035 Uiso 1 1 calc R U
C28 C 0.1112(2) 0.1224(2) 0.14859(14) 0.0242(4) Uani 1 1 d . .
H28 H 0.0397 0.1746 0.1789 0.029 Uiso 1 1 calc R U
C29 C 0.2120(2) 0.39864(19) 0.18273(13) 0.0211(4) Uani 1 1 d . .
C30 C 0.1235(2) 0.4292(2) 0.11786(14) 0.0253(4) Uani 1 1 d . .
H30 H 0.1101 0.3653 0.0858 0.030 Uiso 1 1 calc R U
C31 C 0.0547(2) 0.5530(2) 0.09986(15) 0.0304(5) Uani 1 1 d . .
H31 H -0.0079 0.5723 0.0570 0.036 Uiso 1 1 calc R U
C32 C 0.0764(2) 0.6481(2) 0.14372(16) 0.0330(5) Uani 1 1 d . .
H32 H 0.0277 0.7320 0.1319 0.040 Uiso 1 1 calc R U
C33 C 0.1692(3) 0.6208(2) 0.20477(16) 0.0324(5) Uani 1 1 d . .
H33 H 0.1876 0.6871 0.2329 0.039 Uiso 1 1 calc R U
C34 C 0.2356(2) 0.4969(2) 0.22529(14) 0.0265(4) Uani 1 1 d . .
H34 H 0.2976 0.4784 0.2685 0.032 Uiso 1 1 calc R U
Cl1 Cl 0.06522(5) 0.03381(5) 0.36015(3) 0.02446(11) Uani 1 1 d . .
Cl2 Cl 0.38682(5) 0.30257(4) 0.41040(3) 0.02252(10) Uani 1 1 d . .
N1 N 0.05805(17) 0.30521(16) 0.40487(12) 0.0222(3) Uani 1 1 d . .
N2 N 0.17021(18) 0.11381(16) 0.51714(11) 0.0201(3) Uani 1 1 d . .
N3 N 0.36798(17) -0.09945(16) 0.44206(11) 0.0206(3) Uani 1 1 d . .
N4 N 0.36857(17) 0.00380(16) 0.37503(11) 0.0197(3) Uani 1 1 d . .
N5 N 0.43789(17) -0.03442(16) 0.30234(11) 0.0211(3) Uani 1 1 d . .
P1 P 0.29113(5) 0.23506(4) 0.22537(3) 0.01658(10) Uani 1 1 d . .
Ru1 Ru 0.22867(2) 0.16943(2) 0.37697(2) 0.01681(6) Uani 1 1 d . .
H2A H 0.102(3) 0.067(3) 0.5224(17) 0.033(7) Uiso 1 1 d . .

loop_
_atom_site_aniso_label
_atom_site_aniso_U_11
_atom_site_aniso_U_22
_atom_site_aniso_U_33
_atom_site_aniso_U_23
_atom_site_aniso_U_13
_atom_site_aniso_U_12
C1 0.0239(10) 0.0272(11) 0.0278(11) -0.0044(9) -0.0004(8) -0.0008(8)
C2 0.0233(11) 0.0292(11) 0.0393(13) -0.0037(9) 0.0000(9) 0.0029(9)
C3 0.0250(11) 0.0256(11) 0.0434(13) -0.0098(10) 0.0075(9) -0.0005(9)
C4 0.0322(12) 0.0302(11) 0.0286(11) -0.0104(9) 0.0079(9) -0.0058(9)
C5 0.0264(10) 0.0236(10) 0.0242(10) -0.0073(8) 0.0050(8) -0.0058(8)
C6 0.0293(11) 0.0284(11) 0.0197(10) -0.0096(8) 0.0039(8) -0.0021(9)
C7 0.0230(10) 0.0300(11) 0.0169(9) -0.0025(8) -0.0019(8) -0.0028(8)
C8 0.0262(10) 0.0277(11) 0.0190(10) 0.0001(8) 0.0009(8) -0.0033(8)
C9 0.0238(10) 0.0190(10) 0.0260(10) -0.0038(8) -0.0041(8) -0.0014(8)
C10 0.0200(9) 0.0206(10) 0.0242(10) -0.0049(8) -0.0045(8) -0.0012(7)
C11 0.0201(9) 0.0243(10) 0.0249(10) -0.0057(8) -0.0057(8) 0.0014(8)
C12 0.0280(11) 0.0247(11) 0.0296(11) -0.0052(9) -0.0023(9) -0.0031(8)
C13 0.0335(12) 0.0258(11) 0.0402(13) -0.0130(10) -0.0057(10) -0.0014(9)
C14 0.0307(12) 0.0350(12) 0.0309(12) -0.0143(10) -0.0026(9) 0.0026(9)
C15 0.0299(12) 0.0340(12) 0.0274(11) -0.0047(9) 0.0021(9) 0.0020(9)
C16 0.0295(11) 0.0218(10) 0.0301(11) -0.0034(8) 0.0000(9) 0.0001(8)
C17 0.0185(9) 0.0187(9) 0.0198(9) -0.0057(7) 0.0006(7) -0.0029(7)
C18 0.0221(10) 0.0215(10) 0.0202(9) -0.0037(7) -0.0003(8) -0.0017(8)
C19 0.0190(10) 0.0271(11) 0.0319(11) -0.0058(9) -0.0035(8) -0.0006(8)
C20 0.0196(10) 0.0272(11) 0.0317(11) -0.0086(9) 0.0060(8) -0.0036(8)
C21 0.0281(11) 0.0246(10) 0.0207(10) -0.0054(8) 0.0058(8) -0.0059(8)
C22 0.0219(10) 0.0251(10) 0.0198(10) -0.0042(8) -0.0014(8) -0.0030(8)
C23 0.0229(10) 0.0220(10) 0.0143(9) -0.0030(7) -0.0001(7) -0.0041(8)
C24 0.0239(10) 0.0255(10) 0.0211(10) -0.0048(8) -0.0009(8) -0.0024(8)
C25 0.0350(12) 0.0267(11) 0.0260(11) -0.0085(9) 0.0009(9) -0.0023(9)
C26 0.0440(13) 0.0297(11) 0.0262(11) -0.0093(9) -0.0063(10) -0.0108(10)
C27 0.0274(11) 0.0335(12) 0.0294(11) -0.0052(9) -0.0070(9) -0.0098(9)
C28 0.0233(10) 0.0275(10) 0.0210(10) -0.0044(8) -0.0008(8) -0.0028(8)
C29 0.0175(9) 0.0231(10) 0.0198(9) -0.0019(8) 0.0028(7) -0.0011(7)
C30 0.0238(10) 0.0282(11) 0.0220(10) -0.0022(8) -0.0013(8) -0.0021(8)
C31 0.0262(11) 0.0339(12) 0.0260(11) 0.0034(9) -0.0041(9) 0.0016(9)
C32 0.0320(12) 0.0248(11) 0.0350(12) 0.0018(9) 0.0015(9) 0.0044(9)
C33 0.0382(13) 0.0247(11) 0.0330(12) -0.0061(9) 0.0000(10) -0.0034(9)
C34 0.0271(11) 0.0257(11) 0.0262(11) -0.0039(8) -0.0036(8) -0.0029(8)
Cl1 0.0239(2) 0.0297(2) 0.0206(2) -0.00458(18) 0.00184(17) -0.01081(19)
Cl2 0.0217(2) 0.0256(2) 0.0212(2) -0.00644(18) -0.00166(17) -0.00431(18)
N1 0.0187(8) 0.0232(9) 0.0231(9) -0.0051(7) 0.0037(7) -0.0029(6)
N2 0.0209(8) 0.0221(8) 0.0165(8) -0.0041(6) 0.0013(6) -0.0033(7)
N3 0.0212(8) 0.0199(8) 0.0192(8) -0.0004(6) -0.0020(6) -0.0029(6)
N4 0.0197(8) 0.0201(8) 0.0177(8) -0.0014(6) -0.0007(6) -0.0018(6)
N5 0.0206(8) 0.0213(8) 0.0205(8) -0.0056(6) 0.0006(6) -0.0004(6)
P1 0.0151(2) 0.0188(2) 0.0150(2) -0.00308(17) 0.00021(17) -0.00161(17)
Ru1 0.01604(8) 0.01875(9) 0.01452(8) -0.00331(5) 0.00122(5) -0.00163(5)

loop_
_atom_type_symbol
_atom_type_description
_atom_type_scat_dispersion_real
_atom_type_scat_dispersion_imag
_atom_type_scat_source
C C 0.0181 0.0091 'International Tables Vol C Tables 4.2.6.8 and 6.1.1.4'
H H 0.0000 0.0000 'International Tables Vol C Tables 4.2.6.8 and 6.1.1.4'
N N 0.0311 0.0180 'International Tables Vol C Tables 4.2.6.8 and 6.1.1.4'
P P 0.2955 0.4335 'International Tables Vol C Tables 4.2.6.8 and 6.1.1.4'
Cl Cl 0.3639 0.7018 'International Tables Vol C Tables 4.2.6.8 and 6.1.1.4'
Ru Ru 0.0552 3.2960 'International Tables Vol C Tables 4.2.6.8 and 6.1.1.4'

loop_
_geom_angle_atom_site_label_1
_geom_angle_atom_site_label_2
_geom_angle_atom_site_label_3
_geom_angle
N1 C1 C2 123.4(2)
N1 C1 H1 118.3
C2 C1 H1 118.3
C3 C2 C1 119.0(2)
C3 C2 H2B 120.5
C1 C2 H2B 120.5
C2 C3 C4 118.6(2)
C2 C3 H3 120.7
C4 C3 H3 120.7
C5 C4 C3 119.6(2)
C5 C4 H4 120.2
C3 C4 H4 120.2
N1 C5 C4 122.2(2)
N1 C5 C6 115.46(18)
C4 C5 C6 122.3(2)
N2 C6 C5 106.47(16)
N2 C6 H6A 110.4
C5 C6 H6A 110.4
N2 C6 H6B 110.4
C5 C6 H6B 110.4
H6A C6 H6B 108.6
N2 C7 C8 108.68(16)
N2 C7 H7A 110.0
C8 C7 H7A 110.0
N2 C7 H7B 110.0
C8 C7 H7B 110.0
H7A C7 H7B 108.3
N3 C8 C7 114.56(17)
N3 C8 H8A 108.6
C7 C8 H8A 108.6
N3 C8 H8B 108.6
C7 C8 H8B 108.6
H8A C8 H8B 107.6
N3 C9 C10 105.70(18)
N3 C9 H9 127.2
C10 C9 H9 127.2
N5 C10 C9 108.28(18)
N5 C10 C11 121.83(18)
C9 C10 C11 129.86(19)
C16 C11 C12 119.2(2)
C16 C11 C10 121.31(19)
C12 C11 C10 119.4(2)
C13 C12 C11 120.3(2)
C13 C12 H12 119.9
C11 C12 H12 119.9
C12 C13 C14 120.1(2)
C12 C13 H13 120.0
C14 C13 H13 120.0
C15 C14 C13 120.2(2)
C15 C14 H14 119.9
C13 C14 H14 119.9
C14 C15 C16 120.1(2)
C14 C15 H15 120.0
C16 C15 H15 120.0
C15 C16 C11 120.1(2)
C15 C16 H16 119.9
C11 C16 H16 119.9
C18 C17 C22 118.51(18)
C18 C17 P1 121.95(15)
C22 C17 P1 119.53(15)
C19 C18 C17 120.89(19)
C19 C18 H18 119.6
C17 C18 H18 119.6
C20 C19 C18 119.79(19)
C20 C19 H19 120.1
C18 C19 H19 120.1
C21 C20 C19 120.00(19)
C21 C20 H20 120.0
C19 C20 H20 120.0
C22 C21 C20 120.14(19)
C22 C21 H21 119.9
C20 C21 H21 119.9
C21 C22 C17 120.67(19)
C21 C22 H22 119.7
C17 C22 H22 119.7
C28 C23 C24 118.46(19)
C28 C23 P1 120.01(15)
C24 C23 P1 121.00(15)
C25 C24 C23 120.9(2)
C25 C24 H24 119.6
C23 C24 H24 119.6
C26 C25 C24 119.8(2)
C26 C25 H25 120.1
C24 C25 H25 120.1
C25 C26 C27 120.3(2)
C25 C26 H26 119.9
C27 C26 H26 119.9
C26 C27 C28 119.8(2)
C26 C27 H27 120.1
C28 C27 H27 120.1
C23 C28 C27 120.8(2)
C23 C28 H28 119.6
C27 C28 H28 119.6
C30 C29 C34 118.51(19)
C30 C29 P1 125.27(16)
C34 C29 P1 116.01(15)
C31 C30 C29 120.2(2)
C31 C30 H30 119.9
C29 C30 H30 119.9
C32 C31 C30 120.7(2)
C32 C31 H31 119.7
C30 C31 H31 119.7
C33 C32 C31 119.7(2)
C33 C32 H32 120.1
C31 C32 H32 120.1
C32 C33 C34 120.2(2)
C32 C33 H33 119.9
C34 C33 H33 119.9
C33 C34 C29 120.6(2)
C33 C34 H34 119.7
C29 C34 H34 119.7
C1 N1 C5 117.16(18)
C1 N1 Ru1 127.18(14)
C5 N1 Ru1 114.32(14)
C6 N2 C7 114.33(16)
C6 N2 Ru1 107.69(12)
C7 N2 Ru1 114.95(12)
C6 N2 H2A 109.0(17)
C7 N2 H2A 104.8(18)
Ru1 N2 H2A 105.5(17)
C9 N3 N4 109.66(16)
C9 N3 C8 124.47(17)
N4 N3 C8 125.75(16)
N5 N4 N3 107.88(15)
N5 N4 Ru1 124.98(13)
N3 N4 Ru1 123.85(13)
N4 N5 C10 108.47(16)
C23 P1 C29 104.86(9)
C23 P1 C17 100.91(9)
C29 P1 C17 98.64(9)
C23 P1 Ru1 115.67(6)
C29 P1 Ru1 113.54(6)
C17 P1 Ru1 120.71(6)
N4 Ru1 N1 165.11(7)
N4 Ru1 N2 90.39(6)
N1 Ru1 N2 77.24(7)
N4 Ru1 P1 90.80(5)
N1 Ru1 P1 101.69(5)
N2 Ru1 P1 178.58(5)
N4 Ru1 Cl1 84.18(5)
N1 Ru1 Cl1 86.63(5)
N2 Ru1 Cl1 85.73(5)
P1 Ru1 Cl1 95.165(17)
N4 Ru1 Cl2 96.35(5)
N1 Ru1 Cl2 91.63(5)
N2 Ru1 Cl2 88.44(5)
P1 Ru1 Cl2 90.657(17)
Cl1 Ru1 Cl2 174.149(16)

loop_
_geom_bond_atom_site_label_1
_geom_bond_atom_site_label_2
_geom_bond_distance
C1 N1 1.342(3)
C1 C2 1.384(3)
C1 H1 0.9500
C2 C3 1.380(3)
C2 H2B 0.9500
C3 C4 1.385(4)
C3 H3 0.9500
C4 C5 1.383(3)
C4 H4 0.9500
C5 N1 1.364(3)
C5 C6 1.499(3)
C6 N2 1.471(3)
C6 H6A 0.9900
C6 H6B 0.9900
C7 N2 1.473(3)
C7 C8 1.510(3)
C7 H7A 0.9900
C7 H7B 0.9900
C8 N3 1.470(3)
C8 H8A 0.9900
C8 H8B 0.9900
C9 N3 1.342(3)
C9 C10 1.369(3)
C9 H9 0.9500
C10 N5 1.358(3)
C10 C11 1.474(3)
C11 C16 1.394(3)
C11 C12 1.395(3)
C12 C13 1.383(3)
C12 H12 0.9500
C13 C14 1.384(4)
C13 H13 0.9500
C14 C15 1.381(3)
C14 H14 0.9500
C15 C16 1.389(3)
C15 H15 0.9500
C16 H16 0.9500
C17 C18 1.391(3)
C17 C22 1.401(3)
C17 P1 1.845(2)
C18 C19 1.391(3)
C18 H18 0.9500
C19 C20 1.387(3)
C19 H19 0.9500
C20 C21 1.386(3)
C20 H20 0.9500
C21 C22 1.384(3)
C21 H21 0.9500
C22 H22 0.9500
C23 C28 1.392(3)
C23 C24 1.397(3)
C23 P1 1.835(2)
C24 C25 1.393(3)
C24 H24 0.9500
C25 C26 1.379(3)
C25 H25 0.9500
C26 C27 1.389(3)
C26 H26 0.9500
C27 C28 1.394(3)
C27 H27 0.9500
C28 H28 0.9500
C29 C30 1.393(3)
C29 C34 1.403(3)
C29 P1 1.844(2)
C30 C31 1.391(3)
C30 H30 0.9500
C31 C32 1.381(4)
C31 H31 0.9500
C32 C33 1.379(3)
C32 H32 0.9500
C33 C34 1.387(3)
C33 H33 0.9500
C34 H34 0.9500
Cl1 Ru1 2.3958(5)
Cl2 Ru1 2.4340(5)
N1 Ru1 2.0972(17)
N2 Ru1 2.1296(16)
N2 H2A 0.88(3)
N3 N4 1.355(2)
N4 N5 1.315(2)
N4 Ru1 2.0759(16)
P1 Ru1 2.3099(5)

loop_
_geom_torsion_atom_site_label_1
_geom_torsion_atom_site_label_2
_geom_torsion_atom_site_label_3
_geom_torsion_atom_site_label_4
_geom_torsion
N1 C1 C2 C3 -0.7(4)
C1 C2 C3 C4 -1.0(3)
C2 C3 C4 C5 1.2(3)
C3 C4 C5 N1 0.3(3)
C3 C4 C5 C6 -176.6(2)
N1 C5 C6 N2 -36.1(2)
C4 C5 C6 N2 141.0(2)
N2 C7 C8 N3 71.6(2)
N3 C9 C10 N5 0.2(2)
N3 C9 C10 C11 -178.0(2)
N5 C10 C11 C16 27.9(3)
C9 C10 C11 C16 -154.1(2)
N5 C10 C11 C12 -149.8(2)
C9 C10 C11 C12 28.1(3)
C16 C11 C12 C13 -1.2(3)
C10 C11 C12 C13 176.6(2)
C11 C12 C13 C14 0.3(3)
C12 C13 C14 C15 0.7(4)
C13 C14 C15 C16 -0.7(4)
C14 C15 C16 C11 -0.2(3)
C12 C11 C16 C15 1.1(3)
C10 C11 C16 C15 -176.6(2)
C22 C17 C18 C19 -0.3(3)
P1 C17 C18 C19 178.12(16)
C17 C18 C19 C20 -0.2(3)
C18 C19 C20 C21 0.4(3)
C19 C20 C21 C22 -0.1(3)
C20 C21 C22 C17 -0.4(3)
C18 C17 C22 C21 0.6(3)
P1 C17 C22 C21 -177.86(16)
C28 C23 C24 C25 0.8(3)
P1 C23 C24 C25 172.46(16)
C23 C24 C25 C26 0.9(3)
C24 C25 C26 C27 -1.6(3)
C25 C26 C27 C28 0.4(3)
C24 C23 C28 C27 -1.9(3)
P1 C23 C28 C27 -173.68(16)
C26 C27 C28 C23 1.3(3)
C34 C29 C30 C31 -3.5(3)
P1 C29 C30 C31 170.94(16)
C29 C30 C31 C32 2.1(3)
C30 C31 C32 C33 1.2(4)
C31 C32 C33 C34 -3.0(4)
C32 C33 C34 C29 1.6(3)
C30 C29 C34 C33 1.7(3)
P1 C29 C34 C33 -173.26(17)
C2 C1 N1 C5 2.1(3)
C2 C1 N1 Ru1 168.09(17)
C4 C5 N1 C1 -1.9(3)
C6 C5 N1 C1 175.17(18)
C4 C5 N1 Ru1 -169.66(17)
C6 C5 N1 Ru1 7.4(2)
C5 C6 N2 C7 175.28(17)
C5 C6 N2 Ru1 46.22(18)
C8 C7 N2 C6 167.10(17)
C8 C7 N2 Ru1 -67.58(18)
C10 C9 N3 N4 0.6(2)
C10 C9 N3 C8 176.84(18)
C7 C8 N3 C9 157.76(18)
C7 C8 N3 N4 -26.6(3)
C9 N3 N4 N5 -1.1(2)
C8 N3 N4 N5 -177.33(18)
C9 N3 N4 Ru1 159.20(14)
C8 N3 N4 Ru1 -17.0(3)
N3 N4 N5 C10 1.2(2)
Ru1 N4 N5 C10 -158.84(13)
C9 C10 N5 N4 -0.9(2)
C11 C10 N5 N4 177.49(17)
C28 C23 P1 C29 -61.10(18)
C24 C23 P1 C29 127.38(17)
C28 C23 P1 C17 -163.19(16)
C24 C23 P1 C17 25.29(18)
C28 C23 P1 Ru1 64.77(17)
C24 C23 P1 Ru1 -106.75(16)
C30 C29 P1 C23 8.3(2)
C34 C29 P1 C23 -177.10(16)
C30 C29 P1 C17 112.11(18)
C34 C29 P1 C17 -73.31(17)
C30 C29 P1 Ru1 -118.87(17)
C34 C29 P1 Ru1 55.71(17)
C18 C17 P1 C23 -116.59(17)
C22 C17 P1 C23 61.86(17)
C18 C17 P1 C29 136.34(17)
C22 C17 P1 C29 -45.21(17)
C18 C17 P1 Ru1 12.29(19)
C22 C17 P1 Ru1 -169.26(13)
